data_1549480
loop_
_publ_author_name
'Yin, Jiangliang'
'Zhou, Fulin'
'Zhu, Lei'
'Yang, Mufan'
'Lan, Yu'
'You, Jingsong'

_publ_section_title
;
 Annulation cascade of arylnitriles with alkynes to stable delocalized PAH
 carbocations via intramolecular rhodium migration
;
_journal_name_full 'Chemical Science'
_journal_paper_doi 10.1039/C8SC01963K
_journal_year 2018
_chemical_formula_moiety 'F6 Sb, C51 H34 N O3, 0.5(C H2 Cl2)'
_chemical_formula_sum 'C51.5 H35 Cl F6 N O3 Sb'
_chemical_formula_weight 987.00
_space_group_crystal_system monoclinic
_space_group_IT_number 14
_space_group_name_Hall '-P 2yn'
_space_group_name_H-M_alt 'P 1 21/n 1'
_symmetry_space_group_name_Hall '-P 2yn'
_symmetry_space_group_name_H-M 'P 1 21/n 1'
_atom_sites_solution_hydrogens geom
_atom_sites_solution_primary direct
_audit_creation_date 2017-12-21
_audit_creation_method
;
Olex2 1.2
(compiled 2017.03.28 svn.r3405 for OlexSys, GUI svn.r5337)
;
_audit_update_record
;
2017-12-27 deposited with the CCDC.
2018-05-29 downloaded from the CCDC.
;
_cell_angle_alpha 90
_cell_angle_beta 109.9481(17)
_cell_angle_gamma 90
_cell_formula_units_Z 4
_cell_length_a 9.14367(15)
_cell_length_b 44.3544(8)
_cell_length_c 12.23171(19)
_cell_measurement_reflns_used 8320
_cell_measurement_temperature 296.7(8)
_cell_measurement_theta_max 72.4300
_cell_measurement_theta_min 4.9580
_cell_volume 4663.08(14)
_computing_cell_refinement
;
CrysAlisPro, Agilent Technologies,
Version 1.171.37.35 (release 13-08-2014 CrysAlis171 .NET)
(compiled Aug 13 2014,18:06:01)
;
_computing_data_collection
;
CrysAlisPro, Agilent Technologies,
Version 1.171.37.35 (release 13-08-2014 CrysAlis171 .NET)
(compiled Aug 13 2014,18:06:01)
;
_computing_data_reduction
;
CrysAlisPro, Agilent Technologies,
Version 1.171.37.35 (release 13-08-2014 CrysAlis171 .NET)
(compiled Aug 13 2014,18:06:01)
;
_computing_molecular_graphics 'Olex2 (Dolomanov et al., 2009)'
_computing_publication_material 'Olex2 (Dolomanov et al., 2009)'
_computing_structure_refinement 'ShelXL (Sheldrick, 2015)'
_computing_structure_solution 'ShelXT (Sheldrick, 2015)'
_diffrn_ambient_environment air
_diffrn_ambient_temperature 296.7(8)
_diffrn_detector 'CCD plate'
_diffrn_detector_area_resol_mean 15.9595
_diffrn_detector_type EosS2
_diffrn_measured_fraction_theta_full 0.999
_diffrn_measured_fraction_theta_max 0.978
_diffrn_measurement_details
;
#__ type_ start__ end____ width___ exp.time_
  1 omega    1.00   75.00   1.0000    2.8700
omega____ theta____ kappa____ phi______ frames
    -       36.4171  -99.0000   90.0000 74

#__ type_ start__ end____ width___ exp.time_
  2 omega  -31.00   63.00   1.0000    2.8700
omega____ theta____ kappa____ phi______ frames
    -       36.4171  -77.0000  150.0000 94

#__ type_ start__ end____ width___ exp.time_
  3 omega  -35.00   66.00   1.0000    2.8700
omega____ theta____ kappa____ phi______ frames
    -       36.4171  -19.0000  -90.0000 101

#__ type_ start__ end____ width___ exp.time_
  4 omega    7.00  108.00   1.0000    2.8700
omega____ theta____ kappa____ phi______ frames
    -       36.4171   19.0000  120.0000 101

#__ type_ start__ end____ width___ exp.time_
  5 omega  -31.00   53.00   1.0000    2.8700
omega____ theta____ kappa____ phi______ frames
    -       36.4171  -57.0000 -120.0000 84

#__ type_ start__ end____ width___ exp.time_
  6 omega   10.00  104.00   1.0000    2.8700
omega____ theta____ kappa____ phi______ frames
    -       36.4171   77.0000 -120.0000 94

#__ type_ start__ end____ width___ exp.time_
  7 omega   39.00  109.00   1.0000   11.4800
omega____ theta____ kappa____ phi______ frames
    -      108.0000  -94.0000 -180.0000 70

#__ type_ start__ end____ width___ exp.time_
  8 omega   91.00  175.00   1.0000   11.4800
omega____ theta____ kappa____ phi______ frames
    -      108.0000   57.0000 -108.8521 84

#__ type_ start__ end____ width___ exp.time_
  9 omega   38.00   91.00   1.0000   11.4800
omega____ theta____ kappa____ phi______ frames
    -      108.0000  -30.0000    0.0000 53

#__ type_ start__ end____ width___ exp.time_
 10 omega   40.00   98.00   1.0000   11.4800
omega____ theta____ kappa____ phi______ frames
    -      108.0000  -45.0000  120.0000 58

#__ type_ start__ end____ width___ exp.time_
 11 omega   39.00  109.00   1.0000   11.4800
omega____ theta____ kappa____ phi______ frames
    -      108.0000  -94.0000  120.0000 70

#__ type_ start__ end____ width___ exp.time_
 12 omega   38.00   91.00   1.0000   11.4800
omega____ theta____ kappa____ phi______ frames
    -      108.0000  -30.0000 -150.0000 53

#__ type_ start__ end____ width___ exp.time_
 13 omega   40.00  135.00   1.0000   11.4800
omega____ theta____ kappa____ phi______ frames
    -      108.0000  -77.0000  -90.0000 95

#__ type_ start__ end____ width___ exp.time_
 14 omega   40.00   67.00   1.0000   11.4800
omega____ theta____ kappa____ phi______ frames
    -      108.0000  -30.0000  -30.0000 27

#__ type_ start__ end____ width___ exp.time_
 15 omega   38.00   74.00   1.0000   11.4800
omega____ theta____ kappa____ phi______ frames
    -      108.0000  -30.0000  -60.0000 36

#__ type_ start__ end____ width___ exp.time_
 16 omega   40.00   88.00   1.0000   11.4800
omega____ theta____ kappa____ phi______ frames
    -      108.0000  -94.0000    0.0000 48

#__ type_ start__ end____ width___ exp.time_
 17 omega  101.00  165.00   1.0000   11.4800
omega____ theta____ kappa____ phi______ frames
    -      108.0000   61.0000   30.0000 64
;
_diffrn_measurement_device 'four-circle diffractometer'
_diffrn_measurement_device_type 'New Gemini, Dual, Cu at zero, EosS2'
_diffrn_measurement_method '\w scans'
_diffrn_orient_matrix_UB_11 0.0204466000
_diffrn_orient_matrix_UB_12 -0.0331799000
_diffrn_orient_matrix_UB_13 0.0396879000
_diffrn_orient_matrix_UB_21 -0.1097455000
_diffrn_orient_matrix_UB_22 -0.0098762000
_diffrn_orient_matrix_UB_23 -0.1209044000
_diffrn_orient_matrix_UB_31 0.1401553000
_diffrn_orient_matrix_UB_32 -0.0028919000
_diffrn_orient_matrix_UB_33 -0.0420108000
_diffrn_radiation_monochromator graphite
_diffrn_radiation_probe x-ray
_diffrn_radiation_type CuK\a
_diffrn_radiation_wavelength 1.54184
_diffrn_reflns_av_R_equivalents 0.0435
_diffrn_reflns_av_unetI/netI 0.0397
_diffrn_reflns_Laue_measured_fraction_full 0.999
_diffrn_reflns_Laue_measured_fraction_max 0.978
_diffrn_reflns_limit_h_max 11
_diffrn_reflns_limit_h_min -9
_diffrn_reflns_limit_k_max 53
_diffrn_reflns_limit_k_min -54
_diffrn_reflns_limit_l_max 10
_diffrn_reflns_limit_l_min -15
_diffrn_reflns_number 25902
_diffrn_reflns_point_group_measured_fraction_full 0.999
_diffrn_reflns_point_group_measured_fraction_max 0.978
_diffrn_reflns_theta_full 67.684
_diffrn_reflns_theta_max 72.643
_diffrn_reflns_theta_min 4.872
_diffrn_source 'Enhance (Cu) X-ray Source'
_exptl_absorpt_coefficient_mu 5.787
_exptl_absorpt_correction_T_max 1.00000
_exptl_absorpt_correction_T_min 0.32705
_exptl_absorpt_correction_type multi-scan
_exptl_absorpt_process_details
;
CrysAlisPro, Agilent Technologies,
Version 1.171.37.35 (release 13-08-2014 CrysAlis171 .NET)
(compiled Aug 13 2014,18:06:01)
Empirical absorption correction using spherical harmonics,
 implemented in SCALE3 ABSPACK scaling algorithm.
;
_exptl_crystal_colour 'clear reddish red'
_exptl_crystal_colour_lustre clear
_exptl_crystal_colour_modifier reddish
_exptl_crystal_colour_primary red
_exptl_crystal_density_diffrn 1.406
_exptl_crystal_description needle
_exptl_crystal_F_000 1988
_exptl_crystal_size_max 0.7
_exptl_crystal_size_mid 0.45
_exptl_crystal_size_min 0.35
_refine_diff_density_max 2.188
_refine_diff_density_min -1.400
_refine_diff_density_rms 0.115
_refine_ls_extinction_method none
_refine_ls_goodness_of_fit_ref 1.069
_refine_ls_hydrogen_treatment constr
_refine_ls_matrix_type full
_refine_ls_number_parameters 587
_refine_ls_number_reflns 9073
_refine_ls_number_restraints 0
_refine_ls_restrained_S_all 1.069
_refine_ls_R_factor_all 0.0896
_refine_ls_R_factor_gt 0.0801
_refine_ls_shift/su_max 0.001
_refine_ls_shift/su_mean 0.000
_refine_ls_structure_factor_coef Fsqd
_refine_ls_weighting_details 'w=1/[\s^2^(Fo^2^)+(0.1320P)^2^+8.9324P] where P=(Fo^2^+2Fc^2^)/3'
_refine_ls_weighting_scheme calc
_refine_ls_wR_factor_gt 0.2260
_refine_ls_wR_factor_ref 0.2355
_reflns_Friedel_coverage 0.000
_reflns_number_gt 7654
_reflns_number_total 9073
_reflns_threshold_expression 'I > 2\s(I)'
_cod_data_source_file c8sc01963k2.cif
_cod_data_source_block yjl-1
_cod_original_formula_sum 'C51.50 H35 Cl F6 N O3 Sb'
_cod_database_code 1549480
_shelx_shelxl_version_number 2014/7
_shelx_space_group_comment
;
The symmetry employed for this shelxl refinement is uniquely defined
by the following loop, which should always be used as a source of
symmetry information in preference to the above space-group names.
They are only intended as comments.
;
_reflns_odcompleteness_completeness 99.88
_reflns_odcompleteness_iscentric 1
_reflns_odcompleteness_theta 66.97
_olex2_refinement_description
;
1. Fixed Uiso
 At 1.2 times of:
  All C(H) groups, All C(H,H) groups
 At 1.5 times of:
  All C(H,H,H) groups
2. Others
 Fixed Sof: Cl01(0.5) Cl1(0.5) C2(0.5) H2a(0.5) H2b(0.5)
3.a Secondary CH2 refined with riding coordinates:
 C2(H2a,H2b)
3.b Aromatic/amide H refined with riding coordinates:
 C00O(H00O), C00V(H00V), C00W(H00W), C00X(H00X), C00Y(H00Y), C00Z(H00Z),
 C010(H010), C011(H011), C013(H013), C014(H014), C015(H015), C017(H017),
 C018(H018), C019(H019), C01B(H01B), C01C(H01C), C01D(H01D), C01E(H01E),
 C01F(H01F), C01G(H01G), C01I(H01j), C01J(H01k), C01K(H01l), C01L(H01m),
 C01M(H01n), C01N(H01o), C01O(H01p), C01P(H01q), C01Q(H01r), C01R(H01s),
 C01S(H01t)
3.c Idealised Me refined as rotating group:
 C01H(H01a,H01h,H01i)
;
_olex2_date_sample_data_collection 2017-06-01
_olex2_submission_special_instructions 'No special instructions were received'

loop_
_space_group_symop_operation_xyz
'x, y, z'
'-x+1/2, y+1/2, -z+1/2'
'-x, -y, -z'
'x-1/2, -y-1/2, z-1/2'

loop_
_atom_site_label
_atom_site_type_symbol
_atom_site_fract_x
_atom_site_fract_y
_atom_site_fract_z
_atom_site_U_iso_or_equiv
_atom_site_adp_type
_atom_site_occupancy
_atom_site_site_symmetry_order
_atom_site_calc_flag
_atom_site_refinement_flags_posn
_atom_site_refinement_flags_occupancy
Sb01 Sb 0.65129(5) 0.33842(2) 0.66715(4) 0.06188(19) Uani 1 1 d . .
O002 O 0.2466(4) 0.39970(7) 0.5958(3) 0.0405(7) Uani 1 1 d . .
O003 O 0.3634(6) 0.36316(10) 1.1964(3) 0.0618(11) Uani 1 1 d . .
N004 N 0.1641(5) 0.35177(8) 0.5995(3) 0.0357(8) Uani 1 1 d . .
F005 F 0.7579(7) 0.32817(12) 0.5662(5) 0.0986(16) Uani 1 1 d . .
F006 F 0.6209(7) 0.37765(12) 0.6031(6) 0.1053(17) Uani 1 1 d . .
F007 F 0.8412(6) 0.35001(16) 0.7778(6) 0.117(2) Uani 1 1 d . .
C008 C 0.1820(6) 0.32423(10) 0.6625(4) 0.0368(10) Uani 1 1 d . .
C009 C 0.2541(6) 0.37955(10) 0.7775(4) 0.0360(9) Uani 1 1 d . .
C00A C 0.0742(6) 0.35311(10) 0.4782(4) 0.0374(10) Uani 1 1 d . .
C00B C 0.2415(6) 0.35346(10) 0.8399(4) 0.0375(10) Uani 1 1 d . .
C00C C 0.2099(6) 0.32513(10) 0.7803(4) 0.0374(10) Uani 1 1 d . .
C00D C -0.0106(6) 0.38201(10) 0.4378(4) 0.0407(10) Uani 1 1 d . .
C00E C 0.2769(6) 0.42874(10) 0.6424(4) 0.0415(11) Uani 1 1 d . .
C00F C 0.2231(6) 0.37718(10) 0.6584(4) 0.0360(9) Uani 1 1 d . .
C00G C 0.2936(6) 0.40858(10) 0.8298(4) 0.0402(10) Uani 1 1 d . .
C00H C 0.1819(6) 0.29745(10) 0.5905(4) 0.0380(10) Uani 1 1 d . .
C00I C 0.2042(6) 0.29769(10) 0.8489(4) 0.0421(11) Uani 1 1 d . .
C00J C 0.0506(6) 0.32746(11) 0.4146(4) 0.0399(10) Uani 1 1 d . .
C00K C 0.2988(7) 0.43380(11) 0.7553(4) 0.0432(11) Uani 1 1 d . .
F00L F 0.4599(7) 0.32716(18) 0.5535(5) 0.123(2) Uani 1 1 d . .
O00M O 0.3991(10) 0.41245(12) 1.1892(4) 0.108(3) Uani 1 1 d . .
C00N C 0.2816(7) 0.44991(11) 0.5507(4) 0.0455(11) Uani 1 1 d . .
C00O C 0.2720(6) 0.35717(11) 0.9605(4) 0.0429(11) Uani 1 1 d . .
H00O H 0.2625 0.3408 1.0052 0.051 Uiso 1 1 calc R .
C00P C 0.3158(7) 0.38483(12) 1.0120(4) 0.0464(11) Uani 1 1 d . .
C00Q C 0.3272(7) 0.46499(11) 0.8039(4) 0.0485(13) Uani 1 1 d . .
C00R C 0.1211(6) 0.29932(10) 0.4689(4) 0.0402(10) Uani 1 1 d . .
F00S F 0.6795(8) 0.29876(14) 0.7266(6) 0.118(2) Uani 1 1 d . .
C00T C -0.0536(7) 0.32835(11) 0.2906(4) 0.0455(12) Uani 1 1 d . .
F00U F 0.5460(8) 0.3486(2) 0.7689(5) 0.141(3) Uani 1 1 d . .
C00V C 0.3245(7) 0.41049(11) 0.9478(4) 0.0485(12) Uani 1 1 d . .
H00V H 0.3513 0.4290 0.9852 0.058 Uiso 1 1 calc R .
C00W C 0.2571(7) 0.27081(11) 0.6416(5) 0.0498(13) Uani 1 1 d . .
H00W H 0.3023 0.2695 0.7220 0.060 Uiso 1 1 calc R .
C00X C -0.1069(7) 0.39279(13) 0.4949(5) 0.0542(13) Uani 1 1 d . .
H00X H -0.1166 0.3821 0.5576 0.065 Uiso 1 1 calc R .
C00Y C 0.3336(8) 0.28757(13) 0.9361(5) 0.0586(15) Uani 1 1 d . .
H00Y H 0.4272 0.2979 0.9521 0.070 Uiso 1 1 calc R .
C00Z C 0.1969(8) 0.24793(13) 0.4539(6) 0.0606(15) Uani 1 1 d . .
H00Z H 0.1990 0.2312 0.4086 0.073 Uiso 1 1 calc R .
C010 C 0.0019(8) 0.39834(13) 0.3444(5) 0.0565(15) Uani 1 1 d . .
H010 H 0.0644 0.3913 0.3038 0.068 Uiso 1 1 calc R .
C011 C 0.0057(9) 0.32971(16) 0.2012(5) 0.0644(17) Uani 1 1 d . .
H011 H 0.1127 0.3287 0.2176 0.077 Uiso 1 1 calc R .
C012 C 0.3628(8) 0.38881(14) 1.1420(5) 0.0574(14) Uani 1 1 d . .
C013 C 0.1265(7) 0.27418(12) 0.4021(5) 0.0523(13) Uani 1 1 d . .
H013 H 0.0819 0.2752 0.3216 0.063 Uiso 1 1 calc R .
C014 C 0.2645(8) 0.24655(13) 0.5734(6) 0.0584(15) Uani 1 1 d . .
H014 H 0.3156 0.2291 0.6082 0.070 Uiso 1 1 calc R .
C015 C 0.0644(8) 0.28206(14) 0.8213(7) 0.0628(16) Uani 1 1 d . .
H015 H -0.0233 0.2885 0.7609 0.075 Uiso 1 1 calc R .
Cl01 Cl 0.8260(10) 0.43505(19) 0.7848(8) 0.158(3) Uani 0.5 1 d . P
C017 C 0.2033(9) 0.47683(13) 0.5327(6) 0.0591(15) Uani 1 1 d . .
H017 H 0.1471 0.4823 0.5802 0.071 Uiso 1 1 calc R .
C018 C 0.4560(9) 0.48114(14) 0.8057(5) 0.0608(16) Uani 1 1 d . .
H018 H 0.5304 0.4724 0.7796 0.073 Uiso 1 1 calc R .
C019 C 0.3670(9) 0.44211(14) 0.4812(6) 0.0647(17) Uani 1 1 d . .
H019 H 0.4209 0.4239 0.4936 0.078 Uiso 1 1 calc R .
Cl1 Cl 0.9861(12) 0.4263(2) 1.0256(7) 0.172(4) Uani 0.5 1 d . P
C01B C -0.2123(8) 0.32874(17) 0.2650(5) 0.0617(16) Uani 1 1 d . .
H01B H -0.2533 0.3272 0.3246 0.074 Uiso 1 1 calc R .
C01C C 0.2182(9) 0.47845(13) 0.8452(6) 0.0617(16) Uani 1 1 d . .
H01C H 0.1306 0.4678 0.8452 0.074 Uiso 1 1 calc R .
C01D C -0.0789(11) 0.42506(16) 0.3121(6) 0.077(2) Uani 1 1 d . .
H01D H -0.0687 0.4362 0.2506 0.092 Uiso 1 1 calc R .
C01E C 0.2076(11) 0.49575(15) 0.4443(7) 0.078(2) Uani 1 1 d . .
H01E H 0.1531 0.5139 0.4317 0.094 Uiso 1 1 calc R .
C01F C -0.1886(9) 0.41913(15) 0.4599(6) 0.0669(17) Uani 1 1 d . .
H01F H -0.2545 0.4259 0.4980 0.080 Uiso 1 1 calc R .
C01G C 0.4749(10) 0.51071(15) 0.8469(5) 0.073(2) Uani 1 1 d . .
H01G H 0.5621 0.5216 0.8477 0.088 Uiso 1 1 calc R .
C01H C 0.4239(11) 0.3651(2) 1.3227(5) 0.079(2) Uani 1 1 d . .
H01A H 0.5238 0.3748 1.3470 0.118 Uiso 1 1 calc GR .
H01H H 0.4343 0.3452 1.3553 0.118 Uiso 1 1 calc GR .
H01I H 0.3535 0.3767 1.3491 0.118 Uiso 1 1 calc GR .
C01I C -0.3114(10) 0.3315(2) 0.1507(7) 0.081(2) Uani 1 1 d . .
H01J H -0.4187 0.3317 0.1335 0.097 Uiso 1 1 calc R .
C01J C -0.1738(11) 0.43537(16) 0.3697(7) 0.081(2) Uani 1 1 d . .
H01K H -0.2279 0.4534 0.3473 0.097 Uiso 1 1 calc R .
C01K C 0.2414(11) 0.50803(16) 0.8867(6) 0.078(2) Uani 1 1 d . .
H01L H 0.1694 0.5169 0.9150 0.093 Uiso 1 1 calc R .
C01L C -0.0941(13) 0.33257(18) 0.0853(6) 0.082(3) Uani 1 1 d . .
H01M H -0.0542 0.3336 0.0249 0.098 Uiso 1 1 calc R .
C01M C 0.2926(12) 0.48782(17) 0.3746(7) 0.084(2) Uani 1 1 d . .
H01N H 0.2954 0.5006 0.3150 0.100 Uiso 1 1 calc R .
C01N C -0.2495(13) 0.33380(16) 0.0633(6) 0.087(3) Uani 1 1 d . .
H01O H -0.3160 0.3363 -0.0129 0.104 Uiso 1 1 calc R .
C01O C 0.3277(13) 0.26234(18) 1.0009(8) 0.090(3) Uani 1 1 d . .
H01P H 0.4157 0.2559 1.0610 0.108 Uiso 1 1 calc R .
C01P C 0.3731(12) 0.46106(18) 0.3935(8) 0.086(3) Uani 1 1 d . .
H01Q H 0.4315 0.4558 0.3474 0.103 Uiso 1 1 calc R .
C01Q C 0.3672(12) 0.52383(14) 0.8861(6) 0.080(3) Uani 1 1 d . .
H01R H 0.3805 0.5437 0.9123 0.096 Uiso 1 1 calc R .
C01R C 0.0589(12) 0.25672(19) 0.8858(11) 0.103(3) Uani 1 1 d . .
H01S H -0.0339 0.2461 0.8691 0.124 Uiso 1 1 calc R .
C01S C 0.1896(15) 0.2470(2) 0.9750(11) 0.117(4) Uani 1 1 d . .
H01T H 0.1839 0.2299 1.0176 0.140 Uiso 1 1 calc R .
C2 C 0.799(7) 0.4144(7) 0.915(4) 0.27(3) Uani 0.5 1 d . P
H2A H 0.7092 0.4218 0.9331 0.327 Uiso 0.5 1 calc R P
H2B H 0.7913 0.3927 0.9047 0.327 Uiso 0.5 1 calc R P

loop_
_atom_site_aniso_label
_atom_site_aniso_U_11
_atom_site_aniso_U_22
_atom_site_aniso_U_33
_atom_site_aniso_U_23
_atom_site_aniso_U_13
_atom_site_aniso_U_12
Sb01 0.0545(3) 0.0801(3) 0.0513(3) 0.01335(18) 0.01839(19) 0.00694(18)
O002 0.057(2) 0.0289(15) 0.0333(16) -0.0012(12) 0.0128(15) -0.0046(13)
O003 0.086(3) 0.065(2) 0.0276(17) 0.0035(16) 0.0097(18) -0.007(2)
N004 0.044(2) 0.0275(17) 0.0296(18) -0.0002(14) 0.0049(16) 0.0014(15)
F005 0.128(4) 0.085(3) 0.114(4) -0.015(3) 0.080(4) -0.008(3)
F006 0.125(4) 0.080(3) 0.115(4) 0.027(3) 0.046(3) 0.022(3)
F007 0.061(3) 0.145(5) 0.110(4) -0.042(4) -0.014(3) 0.006(3)
C008 0.039(2) 0.029(2) 0.037(2) 0.0010(17) 0.0054(19) -0.0004(17)
C009 0.039(2) 0.034(2) 0.030(2) -0.0018(17) 0.0049(18) -0.0020(17)
C00A 0.044(3) 0.034(2) 0.031(2) 0.0008(17) 0.0097(19) -0.0010(18)
C00B 0.041(2) 0.034(2) 0.033(2) -0.0002(17) 0.0063(18) 0.0017(18)
C00C 0.040(2) 0.030(2) 0.037(2) 0.0044(17) 0.0058(19) 0.0024(17)
C00D 0.049(3) 0.033(2) 0.031(2) -0.0002(17) 0.003(2) -0.0002(19)
C00E 0.053(3) 0.029(2) 0.042(2) -0.0032(18) 0.015(2) -0.0045(19)
C00F 0.041(2) 0.027(2) 0.036(2) 0.0005(16) 0.0085(19) -0.0015(17)
C00G 0.050(3) 0.031(2) 0.035(2) -0.0007(17) 0.009(2) -0.0025(19)
C00H 0.041(3) 0.030(2) 0.040(2) -0.0029(17) 0.010(2) -0.0007(17)
C00I 0.054(3) 0.031(2) 0.041(2) 0.0027(18) 0.017(2) 0.0001(19)
C00J 0.045(3) 0.038(2) 0.034(2) -0.0009(18) 0.011(2) -0.0043(19)
C00K 0.056(3) 0.033(2) 0.038(2) 0.0001(18) 0.013(2) -0.003(2)
F00L 0.085(4) 0.188(6) 0.075(3) 0.030(4) -0.001(3) -0.045(4)
O00M 0.211(8) 0.059(3) 0.039(2) -0.013(2) 0.024(3) -0.016(4)
C00N 0.063(3) 0.032(2) 0.039(2) -0.0004(19) 0.015(2) -0.008(2)
C00O 0.052(3) 0.038(2) 0.035(2) 0.0073(19) 0.010(2) 0.003(2)
C00P 0.057(3) 0.047(3) 0.033(2) -0.001(2) 0.012(2) 0.000(2)
C00Q 0.071(4) 0.033(2) 0.033(2) -0.0008(18) 0.007(2) -0.005(2)
C00R 0.042(3) 0.035(2) 0.041(2) -0.0045(18) 0.011(2) -0.0046(18)
F00S 0.132(5) 0.103(4) 0.118(4) 0.060(4) 0.040(4) 0.011(3)
C00T 0.060(3) 0.034(2) 0.035(2) -0.0047(18) 0.006(2) -0.002(2)
F00U 0.113(5) 0.253(9) 0.072(3) 0.024(4) 0.052(3) 0.068(5)
C00V 0.070(4) 0.036(2) 0.033(2) -0.0046(19) 0.009(2) -0.004(2)
C00W 0.062(3) 0.032(2) 0.048(3) -0.002(2) 0.010(3) 0.003(2)
C00X 0.063(4) 0.042(3) 0.056(3) 0.002(2) 0.018(3) 0.003(2)
C00Y 0.071(4) 0.047(3) 0.049(3) 0.011(2) 0.010(3) 0.010(3)
C00Z 0.081(4) 0.038(3) 0.065(4) -0.016(2) 0.028(3) 0.001(3)
C010 0.086(4) 0.045(3) 0.037(3) 0.007(2) 0.019(3) 0.006(3)
C011 0.082(5) 0.068(4) 0.040(3) -0.008(3) 0.016(3) -0.025(3)
C012 0.074(4) 0.058(3) 0.034(3) -0.002(2) 0.010(3) -0.004(3)
C013 0.064(4) 0.043(3) 0.045(3) -0.010(2) 0.012(3) -0.004(2)
C014 0.072(4) 0.036(3) 0.062(4) -0.003(2) 0.016(3) 0.011(2)
C015 0.059(4) 0.046(3) 0.085(5) 0.008(3) 0.027(3) -0.002(3)
Cl01 0.158(6) 0.132(5) 0.155(6) 0.032(5) 0.018(5) -0.019(5)
C017 0.085(5) 0.043(3) 0.053(3) 0.005(2) 0.029(3) 0.003(3)
C018 0.085(4) 0.047(3) 0.045(3) 0.002(2) 0.015(3) -0.017(3)
C019 0.096(5) 0.046(3) 0.066(4) 0.005(3) 0.046(4) 0.006(3)
Cl1 0.232(9) 0.188(8) 0.127(5) 0.002(5) 0.102(6) 0.084(7)
C01B 0.056(4) 0.077(4) 0.043(3) -0.013(3) 0.005(3) 0.005(3)
C01C 0.087(5) 0.041(3) 0.056(3) -0.002(2) 0.024(3) 0.002(3)
C01D 0.122(7) 0.055(4) 0.045(3) 0.018(3) 0.018(4) 0.018(4)
C01E 0.122(7) 0.043(3) 0.071(4) 0.016(3) 0.036(4) 0.012(4)
C01F 0.073(4) 0.055(3) 0.068(4) 0.004(3) 0.018(3) 0.020(3)
C01G 0.107(6) 0.048(3) 0.044(3) 0.005(3) -0.002(3) -0.031(4)
C01H 0.104(6) 0.090(5) 0.034(3) 0.005(3) 0.014(3) -0.002(4)
C01I 0.070(5) 0.091(5) 0.056(4) -0.019(4) -0.011(3) 0.019(4)
C01J 0.112(6) 0.052(4) 0.065(4) 0.010(3) 0.011(4) 0.033(4)
C01K 0.116(7) 0.053(4) 0.057(4) -0.004(3) 0.022(4) 0.022(4)
C01L 0.123(8) 0.075(4) 0.038(3) 0.000(3) 0.016(4) -0.039(5)
C01M 0.137(8) 0.059(4) 0.068(4) 0.022(3) 0.052(5) 0.000(4)
C01N 0.131(8) 0.058(4) 0.037(3) 0.000(3) -0.018(4) -0.006(4)
C01O 0.124(8) 0.066(4) 0.078(5) 0.040(4) 0.034(5) 0.034(5)
C01P 0.139(8) 0.065(4) 0.079(5) 0.009(4) 0.069(5) 0.003(4)
C01Q 0.138(7) 0.033(3) 0.047(3) -0.003(2) 0.003(4) -0.008(4)
C01R 0.101(7) 0.061(4) 0.170(10) 0.030(6) 0.076(7) -0.010(4)
C01S 0.164(11) 0.067(5) 0.149(10) 0.068(6) 0.091(9) 0.033(6)
C2 0.41(8) 0.080(18) 0.23(5) -0.05(2) -0.01(5) -0.05(3)

loop_
_atom_type_symbol
_atom_type_description
_atom_type_scat_dispersion_real
_atom_type_scat_dispersion_imag
_atom_type_scat_source
C C 0.0181 0.0091 'International Tables Vol C Tables 4.2.6.8 and 6.1.1.4'
H H 0.0000 0.0000 'International Tables Vol C Tables 4.2.6.8 and 6.1.1.4'
Cl Cl 0.3639 0.7018 'International Tables Vol C Tables 4.2.6.8 and 6.1.1.4'
F F 0.0727 0.0534 'International Tables Vol C Tables 4.2.6.8 and 6.1.1.4'
N N 0.0311 0.0180 'International Tables Vol C Tables 4.2.6.8 and 6.1.1.4'
O O 0.0492 0.0322 'International Tables Vol C Tables 4.2.6.8 and 6.1.1.4'
Sb Sb -0.0562 5.8946 'International Tables Vol C Tables 4.2.6.8 and 6.1.1.4'

loop_
_geom_angle_atom_site_label_1
_geom_angle_atom_site_label_2
_geom_angle_atom_site_label_3
_geom_angle
F005 Sb01 F006 89.2(3)
F005 Sb01 F007 88.9(3)
F005 Sb01 F00L 90.6(3)
F005 Sb01 F00S 89.7(3)
F006 Sb01 F00L 88.3(3)
F007 Sb01 F006 90.9(3)
F007 Sb01 F00L 179.0(3)
F007 Sb01 F00S 90.4(3)
F00S Sb01 F006 178.3(3)
F00S Sb01 F00L 90.4(3)
F00U Sb01 F005 179.6(3)
F00U Sb01 F006 91.0(3)
F00U Sb01 F007 90.8(3)
F00U Sb01 F00L 89.8(3)
F00U Sb01 F00S 90.1(3)
C00F O002 C00E 120.6(4)
C012 O003 C01H 114.7(5)
C008 N004 C00A 121.1(4)
C00F N004 C008 118.5(4)
C00F N004 C00A 120.2(4)
N004 C008 C00H 113.0(4)
C00C C008 N004 119.2(4)
C00C C008 C00H 127.5(4)
C00B C009 C00G 123.4(4)
C00F C009 C00B 118.7(4)
C00F C009 C00G 117.9(4)
N004 C00A C00D 115.4(4)
C00J C00A N004 118.9(4)
C00J C00A C00D 124.7(4)
C009 C00B C00C 118.9(4)
C009 C00B C00O 116.4(4)
C00O C00B C00C 124.5(4)
C008 C00C C00B 119.5(4)
C008 C00C C00I 122.5(4)
C00B C00C C00I 118.0(4)
C00X C00D C00A 118.6(5)
C00X C00D C010 118.7(5)
C010 C00D C00A 122.8(5)
O002 C00E C00N 109.2(4)
C00K C00E O002 120.8(4)
C00K C00E C00N 129.9(4)
O002 C00F N004 115.9(4)
O002 C00F C009 122.4(4)
N004 C00F C009 121.6(4)
C009 C00G C00K 118.0(4)
C00V C00G C009 117.1(4)
C00V C00G C00K 124.9(4)
C00R C00H C008 120.3(4)
C00R C00H C00W 118.6(4)
C00W C00H C008 120.8(4)
C00Y C00I C00C 121.3(5)
C00Y C00I C015 120.3(5)
C015 C00I C00C 118.4(5)
C00A C00J C00R 120.0(4)
C00A C00J C00T 118.9(4)
C00R C00J C00T 121.1(4)
C00E C00K C00G 119.3(4)
C00E C00K C00Q 120.5(4)
C00G C00K C00Q 120.1(4)
C017 C00N C00E 121.8(5)
C017 C00N C019 119.6(5)
C019 C00N C00E 118.6(5)
C00B C00O H00O 119.8
C00P C00O C00B 120.3(4)
C00P C00O H00O 119.8
C00O C00P C00V 122.1(5)
C00O C00P C012 121.4(5)
C00V C00P C012 116.4(5)
C018 C00Q C00K 121.5(6)
C018 C00Q C01C 119.0(6)
C01C C00Q C00K 119.5(5)
C00H C00R C00J 119.2(4)
C013 C00R C00H 119.6(5)
C013 C00R C00J 121.1(5)
C011 C00T C00J 121.4(6)
C01B C00T C00J 119.3(5)
C01B C00T C011 119.3(6)
C00G C00V C00P 120.5(5)
C00G C00V H00V 119.7
C00P C00V H00V 119.7
C00H C00W H00W 119.8
C014 C00W C00H 120.4(5)
C014 C00W H00W 119.8
C00D C00X H00X 119.7
C01F C00X C00D 120.6(6)
C01F C00X H00X 119.7
C00I C00Y H00Y 119.4
C00I C00Y C01O 121.3(7)
C01O C00Y H00Y 119.4
C013 C00Z H00Z 120.2
C013 C00Z C014 119.6(5)
C014 C00Z H00Z 120.2
C00D C010 H010 120.1
C01D C010 C00D 119.8(6)
C01D C010 H010 120.1
C00T C011 H011 119.7
C00T C011 C01L 120.6(8)
C01L C011 H011 119.7
O003 C012 C00P 112.4(5)
O00M C012 O003 124.4(5)
O00M C012 C00P 123.2(6)
C00R C013 H013 119.6
C00Z C013 C00R 120.8(5)
C00Z C013 H013 119.6
C00W C014 C00Z 120.7(5)
C00W C014 H014 119.7
C00Z C014 H014 119.7
C00I C015 H015 120.8
C01R C015 C00I 118.4(7)
C01R C015 H015 120.8
C00N C017 H017 119.9
C00N C017 C01E 120.2(6)
C01E C017 H017 119.9
C00Q C018 H018 120.1
C00Q C018 C01G 119.8(7)
C01G C018 H018 120.1
C00N C019 H019 119.7
C01P C019 C00N 120.5(6)
C01P C019 H019 119.7
C00T C01B H01B 119.8
C00T C01B C01I 120.4(7)
C01I C01B H01B 119.8
C00Q C01C H01C 120.2
C00Q C01C C01K 119.6(7)
C01K C01C H01C 120.2
C010 C01D H01D 119.7
C01J C01D C010 120.7(6)
C01J C01D H01D 119.7
C017 C01E H01E 120.0
C017 C01E C01M 120.1(7)
C01M C01E H01E 120.0
C00X C01F H01F 119.7
C01J C01F C00X 120.6(7)
C01J C01F H01F 119.7
C018 C01G H01G 119.6
C01Q C01G C018 120.9(7)
C01Q C01G H01G 119.6
O003 C01H H01A 109.5
O003 C01H H01H 109.5
O003 C01H H01I 109.5
H01A C01H H01H 109.5
H01A C01H H01I 109.5
H01H C01H H01I 109.5
C01B C01I H01J 120.4
C01N C01I C01B 119.3(8)
C01N C01I H01J 120.4
C01D C01J H01K 120.2
C01F C01J C01D 119.7(6)
C01F C01J H01K 120.2
C01C C01K H01L 119.7
C01Q C01K C01C 120.7(8)
C01Q C01K H01L 119.7
C011 C01L H01M 120.7
C01N C01L C011 118.7(8)
C01N C01L H01M 120.7
C01E C01M H01N 120.1
C01P C01M C01E 119.9(6)
C01P C01M H01N 120.1
C01I C01N H01O 119.1
C01L C01N C01I 121.7(6)
C01L C01N H01O 119.1
C00Y C01O H01P 120.6
C01S C01O C00Y 118.8(8)
C01S C01O H01P 120.6
C019 C01P H01Q 120.1
C01M C01P C019 119.7(7)
C01M C01P H01Q 120.1
C01G C01Q H01R 120.0
C01K C01Q C01G 120.0(6)
C01K C01Q H01R 120.0
C015 C01R H01S 119.6
C01S C01R C015 120.8(8)
C01S C01R H01S 119.6
C01O C01S C01R 120.5(7)
C01O C01S H01T 119.8
C01R C01S H01T 119.8
Cl01 C2 H2A 112.4
Cl01 C2 H2B 112.4
Cl1 C2 Cl01 97(2)
Cl1 C2 H2A 112.4
Cl1 C2 H2B 112.4
H2A C2 H2B 110.0

loop_
_geom_bond_atom_site_label_1
_geom_bond_atom_site_label_2
_geom_bond_distance
Sb01 F005 1.872(5)
Sb01 F006 1.889(5)
Sb01 F007 1.873(5)
Sb01 F00L 1.893(5)
Sb01 F00S 1.888(5)
Sb01 F00U 1.869(5)
O002 C00E 1.397(5)
O002 C00F 1.320(6)
O003 C012 1.317(8)
O003 C01H 1.455(7)
N004 C008 1.423(6)
N004 C00A 1.431(6)
N004 C00F 1.348(6)
C008 C00C 1.375(7)
C008 C00H 1.478(6)
C009 C00B 1.412(7)
C009 C00F 1.390(6)
C009 C00G 1.429(6)
C00A C00D 1.492(7)
C00A C00J 1.354(7)
C00B C00C 1.432(7)
C00B C00O 1.414(7)
C00C C00I 1.490(6)
C00D C00X 1.383(8)
C00D C010 1.390(7)
C00E C00K 1.345(7)
C00E C00N 1.475(7)
C00G C00K 1.454(7)
C00G C00V 1.375(7)
C00H C00R 1.402(7)
C00H C00W 1.402(7)
C00I C00Y 1.371(8)
C00I C015 1.391(8)
C00J C00R 1.457(7)
C00J C00T 1.492(7)
C00K C00Q 1.493(7)
O00M C012 1.188(8)
C00N C017 1.371(8)
C00N C019 1.381(9)
C00O H00O 0.9300
C00O C00P 1.375(7)
C00P C00V 1.400(7)
C00P C012 1.510(7)
C00Q C018 1.372(9)
C00Q C01C 1.396(9)
C00R C013 1.393(7)
C00T C011 1.378(9)
C00T C01B 1.376(9)
C00V H00V 0.9300
C00W H00W 0.9300
C00W C014 1.377(8)
C00X H00X 0.9300
C00X C01F 1.374(8)
C00Y H00Y 0.9300
C00Y C01O 1.383(9)
C00Z H00Z 0.9300
C00Z C013 1.376(9)
C00Z C014 1.381(9)
C010 H010 0.9300
C010 C01D 1.381(9)
C011 H011 0.9300
C011 C01L 1.406(10)
C013 H013 0.9300
C014 H014 0.9300
C015 H015 0.9300
C015 C01R 1.384(10)
Cl01 C2 1.93(5)
C017 H017 0.9300
C017 C01E 1.380(9)
C018 H018 0.9300
C018 C01G 1.395(9)
C019 H019 0.9300
C019 C01P 1.378(9)
Cl1 C2 1.86(5)
C01B H01B 0.9300
C01B C01I 1.387(9)
C01C H01C 0.9300
C01C C01K 1.396(9)
C01D H01D 0.9300
C01D C01J 1.369(12)
C01E H01E 0.9300
C01E C01M 1.381(12)
C01F H01F 0.9300
C01F C01J 1.363(11)
C01G H01G 0.9300
C01G C01Q 1.363(13)
C01H H01A 0.9600
C01H H01H 0.9600
C01H H01I 0.9600
C01I H01J 0.9300
C01I C01N 1.374(14)
C01J H01K 0.9300
C01K H01L 0.9300
C01K C01Q 1.349(13)
C01L H01M 0.9300
C01L C01N 1.354(15)
C01M H01N 0.9300
C01M C01P 1.374(12)
C01N H01O 0.9300
C01O H01P 0.9300
C01O C01S 1.373(15)
C01P H01Q 0.9300
C01Q H01R 0.9300
C01R H01S 0.9300
C01R C01S 1.384(16)
C01S H01T 0.9300
C2 H2A 0.9700
C2 H2B 0.9700

loop_
_geom_torsion_atom_site_label_1
_geom_torsion_atom_site_label_2
_geom_torsion_atom_site_label_3
_geom_torsion_atom_site_label_4
_geom_torsion
O002 C00E C00K C00G 1.1(8)
O002 C00E C00K C00Q -178.5(5)
O002 C00E C00N C017 132.7(6)
O002 C00E C00N C019 -47.0(7)
N004 C008 C00C C00B -8.5(7)
N004 C008 C00C C00I 169.7(4)
N004 C008 C00H C00R -18.8(7)
N004 C008 C00H C00W 154.3(5)
N004 C00A C00D C00X -53.3(7)
N004 C00A C00D C010 127.5(5)
N004 C00A C00J C00R -2.2(7)
N004 C00A C00J C00T 175.1(5)
C008 N004 C00A C00D 146.6(5)
C008 N004 C00A C00J -22.4(7)
C008 N004 C00F O002 160.1(4)
C008 N004 C00F C009 -21.2(7)
C008 C00C C00I C00Y 117.2(6)
C008 C00C C00I C015 -61.7(7)
C008 C00H C00R C00J -3.3(7)
C008 C00H C00R C013 177.9(5)
C008 C00H C00W C014 -176.1(6)
C009 C00B C00C C008 -4.5(7)
C009 C00B C00C C00I 177.3(5)
C009 C00B C00O C00P -1.8(8)
C009 C00G C00K C00E -4.4(8)
C009 C00G C00K C00Q 175.2(5)
C009 C00G C00V C00P -0.4(9)
C00A N004 C008 C00C -153.4(5)
C00A N004 C008 C00H 31.9(6)
C00A N004 C00F O002 -25.1(7)
C00A N004 C00F C009 153.6(5)
C00A C00D C00X C01F -179.3(6)
C00A C00D C010 C01D -179.5(6)
C00A C00J C00R C00H 14.6(8)
C00A C00J C00R C013 -166.6(5)
C00A C00J C00T C011 100.8(7)
C00A C00J C00T C01B -77.3(7)
C00B C009 C00F O002 -173.4(5)
C00B C009 C00F N004 8.0(7)
C00B C009 C00G C00K -178.4(5)
C00B C009 C00G C00V 1.8(8)
C00B C00C C00I C00Y -64.6(7)
C00B C00C C00I C015 116.5(6)
C00B C00O C00P C00V 3.2(9)
C00B C00O C00P C012 -174.5(5)
C00C C008 C00H C00R 167.1(5)
C00C C008 C00H C00W -19.8(8)
C00C C00B C00O C00P 173.7(5)
C00C C00I C00Y C01O 179.1(6)
C00C C00I C015 C01R -179.4(7)
C00D C00A C00J C00R -170.1(5)
C00D C00A C00J C00T 7.2(8)
C00D C00X C01F C01J -1.2(11)
C00D C010 C01D C01J -1.3(12)
C00E O002 C00F N004 166.9(4)
C00E O002 C00F C009 -11.8(7)
C00E C00K C00Q C018 -62.9(8)
C00E C00K C00Q C01C 115.2(6)
C00E C00N C017 C01E -178.5(6)
C00E C00N C019 C01P 179.2(7)
C00F O002 C00E C00K 7.0(8)
C00F O002 C00E C00N -174.0(5)
C00F N004 C008 C00C 21.3(7)
C00F N004 C008 C00H -153.3(4)
C00F N004 C00A C00D -28.0(7)
C00F N004 C00A C00J 163.0(5)
C00F C009 C00B C00C 5.1(7)
C00F C009 C00B C00O -179.1(5)
C00F C009 C00G C00K 0.1(7)
C00F C009 C00G C00V -179.8(5)
C00G C009 C00B C00C -176.5(5)
C00G C009 C00B C00O -0.7(8)
C00G C009 C00F O002 8.1(7)
C00G C009 C00F N004 -170.5(5)
C00G C00K C00Q C018 117.5(6)
C00G C00K C00Q C01C -64.4(7)
C00H C008 C00C C00B 165.3(5)
C00H C008 C00C C00I -16.5(8)
C00H C00R C013 C00Z -2.9(9)
C00H C00W C014 C00Z -0.6(10)
C00I C00Y C01O C01S 1.3(13)
C00I C015 C01R C01S -0.6(14)
C00J C00A C00D C00X 115.0(6)
C00J C00A C00D C010 -64.2(8)
C00J C00R C013 C00Z 178.3(6)
C00J C00T C011 C01L -175.7(6)
C00J C00T C01B C01I 176.0(6)
C00K C00E C00N C017 -48.4(9)
C00K C00E C00N C019 131.9(7)
C00K C00G C00V C00P 179.8(6)
C00K C00Q C018 C01G 177.1(5)
C00K C00Q C01C C01K -177.6(6)
C00N C00E C00K C00G -177.7(6)
C00N C00E C00K C00Q 2.7(10)
C00N C017 C01E C01M -0.9(12)
C00N C019 C01P C01M -0.5(14)
C00O C00B C00C C008 -179.9(5)
C00O C00B C00C C00I 1.9(8)
C00O C00P C00V C00G -2.0(10)
C00O C00P C012 O003 3.1(9)
C00O C00P C012 O00M -178.9(8)
C00Q C018 C01G C01Q 0.3(9)
C00Q C01C C01K C01Q 0.7(10)
C00R C00H C00W C014 -2.9(9)
C00R C00J C00T C011 -82.0(7)
C00R C00J C00T C01B 100.0(7)
C00T C00J C00R C00H -162.7(5)
C00T C00J C00R C013 16.2(8)
C00T C011 C01L C01N -0.3(11)
C00T C01B C01I C01N -0.1(12)
C00V C00G C00K C00E 175.4(6)
C00V C00G C00K C00Q -5.0(9)
C00V C00P C012 O003 -174.8(6)
C00V C00P C012 O00M 3.3(11)
C00W C00H C00R C00J -176.5(5)
C00W C00H C00R C013 4.7(8)
C00X C00D C010 C01D 1.3(9)
C00X C01F C01J C01D 1.2(13)
C00Y C00I C015 C01R 1.7(11)
C00Y C01O C01S C01R -0.2(16)
C010 C00D C00X C01F 0.0(9)
C010 C01D C01J C01F 0.1(13)
C011 C00T C01B C01I -2.1(10)
C011 C01L C01N C01I -1.9(12)
C012 C00P C00V C00G 175.8(6)
C013 C00Z C014 C00W 2.4(11)
C014 C00Z C013 C00R -0.7(10)
C015 C00I C00Y C01O -2.0(10)
C015 C01R C01S C01O -0.1(17)
C017 C00N C019 C01P -0.5(11)
C017 C01E C01M C01P -0.1(14)
C018 C00Q C01C C01K 0.5(9)
C018 C01G C01Q C01K 0.9(10)
C019 C00N C017 C01E 1.2(10)
C01B C00T C011 C01L 2.3(10)
C01B C01I C01N C01L 2.1(12)
C01C C00Q C018 C01G -1.0(8)
C01C C01K C01Q C01G -1.4(11)
C01E C01M C01P C019 0.8(15)
C01H O003 C012 O00M -4.4(12)
C01H O003 C012 C00P 173.7(6)
